data_2200278
loop_
_publ_author_name
'Fl\"orke, Ulrich'
'Petters, Dina'

_publ_section_title Bis(\m-diphenylphosphido)bis{<i>trans</i>-tricarbonylbis[1-(4-ethoxybutoxy)pentylidene]rhenium}
_journal_issue 6
_journal_name_full 'Acta Crystallographica Section E'
_journal_page_first m237
_journal_page_last m238
_journal_paper_doi 10.1107/S1600536801007826
_journal_volume 57
_journal_year 2001
_chemical_formula_iupac '[Re2 (C11 H22 O2)2 (C12 H10 P)2 (C O)6]'
_chemical_formula_moiety 'C52 H64 O10 P2 Re2'
_chemical_formula_sum 'C52 H64 O10 P2 Re2'
_chemical_formula_weight 1283.37
_chemical_name_systematic
;
Bis(\m-diphenylphosphido)bis{trans-tricarbonylbis[1-(4-
ethoxybutoxy)pentylidene]rhenium}
;
_space_group_IT_number 2
_symmetry_cell_setting triclinic
_symmetry_space_group_name_Hall '-P 1'
_symmetry_space_group_name_H-M 'P -1'
_audit_creation_method SHELXL-97
_cell_angle_alpha 69.86(2)
_cell_angle_beta 86.58(2)
_cell_angle_gamma 66.39(2)
_cell_formula_units_Z 1
_cell_length_a 10.294(6)
_cell_length_b 12.102(5)
_cell_length_c 12.230(6)
_cell_measurement_reflns_used 25
_cell_measurement_temperature 293(2)
_cell_measurement_theta_max 15
_cell_measurement_theta_min 8
_cell_volume 1305.3(12)
_computing_cell_refinement XSCANS
_computing_data_collection 'XSCANS (Bruker, 1996)'
_computing_data_reduction 'SHELXTL (Bruker, 1998)'
_computing_molecular_graphics SHELXTL
_computing_publication_material SHELXTL
_computing_structure_refinement SHELXTL
_computing_structure_solution SHELXTL
_diffrn_ambient_temperature 293(2)
_diffrn_measured_fraction_theta_full .932
_diffrn_measured_fraction_theta_max .932
_diffrn_measurement_device_type 'Bruker P4'
_diffrn_measurement_method \w
_diffrn_radiation_monochromator graphite
_diffrn_radiation_source 'fine-focus sealed tube'
_diffrn_radiation_type MoK\a
_diffrn_radiation_wavelength .71073
_diffrn_reflns_av_R_equivalents .0258
_diffrn_reflns_av_sigmaI/netI .0246
_diffrn_reflns_limit_h_max 13
_diffrn_reflns_limit_h_min -13
_diffrn_reflns_limit_k_max 15
_diffrn_reflns_limit_k_min -14
_diffrn_reflns_limit_l_max 15
_diffrn_reflns_limit_l_min 0
_diffrn_reflns_number 5891
_diffrn_reflns_theta_full 27.56
_diffrn_reflns_theta_max 27.56
_diffrn_reflns_theta_min 2.55
_diffrn_standards_decay_% <1
_diffrn_standards_interval_count 400
_diffrn_standards_number 2
_exptl_absorpt_coefficient_mu 4.749
_exptl_absorpt_correction_T_max .409
_exptl_absorpt_correction_T_min .150
_exptl_absorpt_correction_type '\y scan'
_exptl_absorpt_process_details '(North et al., 1968)'
_exptl_crystal_colour yellow
_exptl_crystal_density_diffrn 1.633
_exptl_crystal_density_method 'not measured'
_exptl_crystal_description prism
_exptl_crystal_F_000 636
_exptl_crystal_size_max .49
_exptl_crystal_size_mid .41
_exptl_crystal_size_min .20
_refine_diff_density_max 1.001
_refine_diff_density_min -.869
_refine_ls_extinction_coef .0081(4)
_refine_ls_extinction_method SHELXL97
_refine_ls_goodness_of_fit_ref 1.040
_refine_ls_hydrogen_treatment constr
_refine_ls_matrix_type full
_refine_ls_number_parameters 299
_refine_ls_number_reflns 5615
_refine_ls_number_restraints 0
_refine_ls_restrained_S_all 1.040
_refine_ls_R_factor_all .0367
_refine_ls_R_factor_gt .0281
_refine_ls_shift/su_max .001
_refine_ls_shift/su_mean .000
_refine_ls_structure_factor_coef Fsqd
_refine_ls_weighting_details 'calc w = 1/[\s^2^(Fo^2^)+(0.0371P)^2^+0.5044P] where P = (Fo^2^+2Fc^2^)/3'
_refine_ls_weighting_scheme calc
_refine_ls_wR_factor_ref .0656
_reflns_number_gt 4907
_reflns_number_total 5615
_reflns_threshold_expression I>2\s(I)
_cod_data_source_file bt6046.cif
_cod_data_source_block I
_cod_original_cell_volume 1305.3(11)
_cod_database_code 2200278
_cod_database_fobs_code 2200278

loop_
_symmetry_equiv_pos_as_xyz
'x, y, z'
'-x, -y, -z'

loop_
_atom_site_label
_atom_site_fract_x
_atom_site_fract_y
_atom_site_fract_z
_atom_site_U_iso_or_equiv
_atom_site_adp_type
_atom_site_calc_flag
_atom_site_refinement_flags
_atom_site_occupancy
_atom_site_disorder_assembly
_atom_site_disorder_group
_atom_site_type_symbol
Re1 1.125433(15) .055541(15) .381509(13) .04152(7) Uani d . 1 . . Re
P1 .99320(10) -.09052(10) .43864(8) .0401(2) Uani d . 1 . . P
C1 1.2072(5) .0222(4) .2442(4) .0561(10) Uani d . 1 . . C
O1 1.2602(4) .0074(4) .1614(3) .0853(11) Uani d . 1 . . O
C2 1.2184(5) .1713(5) .3601(4) .0600(11) Uani d . 1 . . C
O2 1.2764(5) .2377(4) .3453(4) .0929(13) Uani d . 1 . . O
C3 1.2991(5) -.0869(5) .4764(4) .0565(10) Uani d . 1 . . C
O3 1.4052(4) -.1641(4) .5222(4) .0861(12) Uani d . 1 . . O
C11 1.1079(4) -.2625(4) .4633(4) .0470(9) Uani d . 1 . . C
C12 1.2311(5) -.2983(5) .4089(5) .0694(13) Uani d . 1 . . C
H12 1.2601 -.2356 .3606 .083 Uiso calc R 1 . . H
C13 1.3125(7) -.4273(6) .4257(6) .0884(18) Uani d . 1 . . C
H13 1.3957 -.4494 .3886 .106 Uiso calc R 1 . . H
C14 1.2741(6) -.5208(5) .4943(6) .0816(16) Uani d . 1 . . C
H14 1.3296 -.6067 .5045 .098 Uiso calc R 1 . . H
C15 1.1522(7) -.4875(5) .5486(6) .0854(17) Uani d . 1 . . C
H15 1.1243 -.5511 .5967 .102 Uiso calc R 1 . . H
C16 1.0698(6) -.3594(5) .5326(5) .0711(13) Uani d . 1 . . C
H16 .9864 -.3383 .5697 .085 Uiso calc R 1 . . H
C21 .8686(4) -.0639(4) .3195(3) .0454(9) Uani d . 1 . . C
C22 .7432(5) -.0799(5) .3417(5) .0659(12) Uani d . 1 . . C
H22 .7176 -.1022 .4179 .079 Uiso calc R 1 . . H
C23 .6548(7) -.0626(6) .2496(6) .0857(18) Uani d . 1 . . C
H23 .5697 -.0725 .2651 .103 Uiso calc R 1 . . H
C24 .6906(7) -.0316(5) .1374(5) .0813(17) Uani d . 1 . . C
H24 .6312 -.0211 .0768 .098 Uiso calc R 1 . . H
C25 .8139(7) -.0164(5) .1156(5) .0789(16) Uani d . 1 . . C
H25 .8391 .0051 .0392 .095 Uiso calc R 1 . . H
C26 .9033(5) -.0326(4) .2051(4) .0596(11) Uani d . 1 . . C
H26 .9878 -.0222 .1881 .071 Uiso calc R 1 . . H
C4 .9463(4) .2108(4) .2761(4) .0459(9) Uani d . 1 . . C
O4 .8191(3) .2241(3) .3075(2) .0495(6) Uani d . 1 . . O
C31 .6835(4) .3317(4) .2490(4) .0570(10) Uani d . 1 . . C
H31A .7021 .4002 .1903 .068 Uiso calc R 1 . . H
H31B .6278 .3658 .3057 .068 Uiso calc R 1 . . H
C32 .6024(5) .2832(4) .1925(4) .0562(11) Uani d . 1 . . C
H32A .6022 .2035 .2477 .067 Uiso calc R 1 . . H
H32B .6494 .2654 .1256 .067 Uiso calc R 1 . . H
C33 .4500(5) .3813(4) .1530(4) .0586(11) Uani d . 1 . . C
H33A .3992 .3906 .2208 .070 Uiso calc R 1 . . H
H33B .4499 .4643 .1060 .070 Uiso calc R 1 . . H
C34 .3754(5) .3400(5) .0824(5) .0696(13) Uani d . 1 . . C
H34A .3903 .2509 .1228 .084 Uiso calc R 1 . . H
H34B .2739 .3927 .0718 .084 Uiso calc R 1 . . H
O5 .4311(5) .3543(4) -.0259(3) .0843(11) Uani d . 1 . . O
C36 .4003(8) .2918(7) -.0906(6) .0954(19) Uani d . 1 . . C
H36A .2989 .3314 -.1142 .114 Uiso calc R 1 . . H
H36B .4253 .2023 -.0426 .114 Uiso calc R 1 . . H
C37 .4792(10) .2991(8) -.1940(8) .124(3) Uani d . 1 . . C
H37A .4573 .2551 -.2374 .187 Uiso calc R 1 . . H
H37B .5794 .2594 -.1704 .187 Uiso calc R 1 . . H
H37C .4528 .3877 -.2422 .187 Uiso calc R 1 . . H
C38 .9572(5) .3110(5) .1647(4) .0604(11) Uani d . 1 . . C
H38A 1.0543 .3045 .1631 .073 Uiso calc R 1 . . H
H38B .8961 .3959 .1658 .073 Uiso calc R 1 . . H
C39 .9159(6) .2981(5) .0533(4) .0728(14) Uani d . 1 . . C
H39A .9441 .2076 .0660 .087 Uiso calc R 1 . . H
H39B .8132 .3405 .0369 .087 Uiso calc R 1 . . H
C40 .9831(7) .3548(7) -.0508(5) .0912(18) Uani d . 1 . . C
H40A 1.0854 .3056 -.0379 .109 Uiso calc R 1 . . H
H40B .9645 .4422 -.0576 .109 Uiso calc R 1 . . H
C41 .9306(8) .3570(7) -.1642(6) .113(3) Uani d . 1 . . C
H41A .9788 .3931 -.2268 .170 Uiso calc R 1 . . H
H41B .8299 .4084 -.1795 .170 Uiso calc R 1 . . H
H41C .9494 .2707 -.1587 .170 Uiso calc R 1 . . H

loop_
_atom_site_aniso_label
_atom_site_aniso_U_11
_atom_site_aniso_U_22
_atom_site_aniso_U_33
_atom_site_aniso_U_12
_atom_site_aniso_U_13
_atom_site_aniso_U_23
Re1 .04409(10) .05105(11) .03233(9) -.02332(7) .00368(5) -.01321(6)
P1 .0453(5) .0453(5) .0328(5) -.0203(4) .0012(4) -.0144(4)
C1 .054(2) .063(3) .043(2) -.019(2) .0047(19) -.015(2)
O1 .087(3) .112(3) .051(2) -.029(2) .0243(18) -.037(2)
C2 .063(3) .081(3) .048(2) -.043(2) .008(2) -.021(2)
O2 .107(3) .120(3) .085(3) -.089(3) .015(2) -.026(3)
C3 .051(2) .069(3) .044(2) -.025(2) .0047(19) -.012(2)
O3 .051(2) .101(3) .073(3) -.0124(19) -.0067(17) -.012(2)
C11 .053(2) .048(2) .041(2) -.0183(18) -.0044(17) -.0173(18)
C12 .073(3) .054(3) .072(3) -.020(2) .016(3) -.020(2)
C13 .080(4) .066(3) .101(5) -.012(3) .022(3) -.031(3)
C14 .086(4) .051(3) .093(4) -.011(3) -.001(3) -.028(3)
C15 .101(4) .050(3) .098(5) -.031(3) .010(4) -.017(3)
C16 .075(3) .058(3) .084(4) -.030(2) .019(3) -.027(3)
C21 .055(2) .042(2) .038(2) -.0174(17) -.0074(17) -.0140(17)
C22 .071(3) .076(3) .058(3) -.039(3) -.009(2) -.019(3)
C23 .084(4) .103(4) .090(5) -.050(3) -.016(3) -.039(4)
C24 .097(4) .077(3) .074(4) -.033(3) -.036(3) -.027(3)
C25 .108(4) .078(3) .052(3) -.030(3) -.016(3) -.029(3)
C26 .076(3) .060(3) .044(2) -.024(2) -.004(2) -.022(2)
C4 .057(2) .046(2) .040(2) -.0255(18) .0003(17) -.0153(17)
O4 .0502(15) .0493(15) .0433(16) -.0197(12) -.0026(12) -.0091(13)
C31 .053(2) .048(2) .060(3) -.0122(18) -.002(2) -.016(2)
C32 .056(2) .048(2) .055(3) -.0153(19) -.006(2) -.011(2)
C33 .051(2) .063(3) .055(3) -.024(2) .009(2) -.014(2)
C34 .057(3) .077(3) .070(3) -.032(2) -.002(2) -.014(3)
O5 .121(3) .095(3) .058(2) -.069(2) .004(2) -.020(2)
C36 .116(5) .091(4) .094(5) -.054(4) .007(4) -.035(4)
C37 .172(8) .108(6) .106(6) -.057(6) .036(6) -.057(5)
C38 .068(3) .059(3) .050(3) -.031(2) .000(2) -.006(2)
C39 .094(4) .076(3) .043(3) -.040(3) -.002(2) -.007(2)
C40 .098(4) .103(5) .059(3) -.036(4) .021(3) -.021(3)
C41 .132(6) .113(5) .054(3) -.015(4) .014(4) -.025(4)

loop_
_atom_type_symbol
_atom_type_description
_atom_type_scat_dispersion_real
_atom_type_scat_dispersion_imag
_atom_type_scat_source
C C .0033 .0016 'International Tables Vol C Tables 4.2.6.8 and 6.1.1.4'
H H .0000 .0000 'International Tables Vol C Tables 4.2.6.8 and 6.1.1.4'
O O .0106 .0060 'International Tables Vol C Tables 4.2.6.8 and 6.1.1.4'
P P .1023 .0942 'International Tables Vol C Tables 4.2.6.8 and 6.1.1.4'
Re Re -1.0185 7.2310 'International Tables Vol C Tables 4.2.6.8 and 6.1.1.4'

loop_
_geom_angle_atom_site_label_1
_geom_angle_atom_site_label_2
_geom_angle_atom_site_label_3
_geom_angle_site_symmetry_1
_geom_angle_site_symmetry_3
_geom_angle
_geom_angle_publ_flag
C1 Re1 C2 . . 88.2(2) ?
C1 Re1 C3 . . 88.57(19) ?
C2 Re1 C3 . . 88.7(2) ?
C1 Re1 C4 . . 90.03(17) ?
C2 Re1 C4 . . 89.22(19) ?
C3 Re1 C4 . . 177.52(16) ?
C1 Re1 P1 . 2_756 175.74(14) ?
C2 Re1 P1 . 2_756 95.94(15) ?
C3 Re1 P1 . 2_756 92.29(14) ?
C4 Re1 P1 . 2_756 89.27(12) ?
C1 Re1 P1 . . 100.42(14) ?
C2 Re1 P1 . . 171.27(14) ?
C3 Re1 P1 . . 90.47(14) ?
C4 Re1 P1 . . 91.79(11) ?
P1 Re1 P1 2_756 . 75.40(4) y
C21 P1 C11 . . 97.52(17) ?
C21 P1 Re1 . 2_756 113.96(14) ?
C11 P1 Re1 . 2_756 113.00(14) ?
C21 P1 Re1 . . 114.08(14) ?
C11 P1 Re1 . . 114.05(14) ?
Re1 P1 Re1 2_756 . 104.60(4) y
O1 C1 Re1 . . 175.7(4) ?
O2 C2 Re1 . . 177.8(5) ?
O3 C3 Re1 . . 173.4(4) ?
C16 C11 C12 . . 117.0(4) ?
C16 C11 P1 . . 121.3(3) ?
C12 C11 P1 . . 121.6(3) ?
C11 C12 C13 . . 120.5(5) ?
C14 C13 C12 . . 121.7(6) ?
C13 C14 C15 . . 118.8(5) ?
C14 C15 C16 . . 120.3(5) ?
C11 C16 C15 . . 121.7(5) ?
C22 C21 C26 . . 118.0(4) ?
C22 C21 P1 . . 121.8(3) ?
C26 C21 P1 . . 120.1(3) ?
C21 C22 C23 . . 119.9(5) ?
C24 C23 C22 . . 121.3(6) ?
C25 C24 C23 . . 118.9(5) ?
C24 C25 C26 . . 121.0(6) ?
C21 C26 C25 . . 120.9(5) ?
O4 C4 C38 . . 117.4(4) ?
O4 C4 Re1 . . 119.5(3) y
C38 C4 Re1 . . 123.0(3) ?
C4 O4 C31 . . 126.6(3) ?
O4 C31 C32 . . 108.9(3) ?
C31 C32 C33 . . 111.1(4) ?
C34 C33 C32 . . 110.8(4) ?
O5 C34 C33 . . 108.2(4) ?
C36 O5 C34 . . 115.5(4) ?
O5 C36 C37 . . 110.5(6) ?
C4 C38 C39 . . 113.8(4) ?
C40 C39 C38 . . 113.0(5) ?
C39 C40 C41 . . 113.8(6) ?

loop_
_geom_bond_atom_site_label_1
_geom_bond_atom_site_label_2
_geom_bond_site_symmetry_2
_geom_bond_distance
_geom_bond_publ_flag
Re1 C1 . 1.929(5) ?
Re1 C2 . 1.933(5) ?
Re1 C3 . 1.979(5) ?
Re1 C4 . 2.105(4) y
Re1 P1 2_756 2.5328(15) y
Re1 P1 . 2.5355(14) y
P1 C21 . 1.855(4) ?
P1 C11 . 1.860(4) ?
P1 Re1 2_756 2.5328(15) ?
C1 O1 . 1.156(5) ?
C2 O2 . 1.144(5) ?
C3 O3 . 1.130(5) ?
C11 C16 . 1.376(6) ?
C11 C12 . 1.377(6) ?
C12 C13 . 1.391(7) ?
C13 C14 . 1.345(8) ?
C14 C15 . 1.362(8) ?
C15 C16 . 1.386(7) ?
C21 C22 . 1.378(6) ?
C21 C26 . 1.382(6) ?
C22 C23 . 1.396(7) ?
C23 C24 . 1.362(9) ?
C24 C25 . 1.353(8) ?
C25 C26 . 1.383(6) ?
C4 O4 . 1.304(5) y
C4 C38 . 1.514(6) y
O4 C31 . 1.476(5) ?
C31 C32 . 1.502(6) ?
C32 C33 . 1.519(6) ?
C33 C34 . 1.507(7) ?
C34 O5 . 1.394(7) ?
O5 C36 . 1.390(7) ?
C36 C37 . 1.458(10) ?
C38 C39 . 1.528(7) ?
C39 C40 . 1.498(7) ?
C40 C41 . 1.507(9) ?
